data_1566967
loop_
_publ_author_name
'Weberg, Alexander B.'
'Schelter, Eric J.'
'Carroll, Patrick'
'Gau, Michael'
'Pandey, Pragati'
'Lapsheva, Ekaterina'
'Schatz, George C.'
'Cheisson, Thibault'
'Chaudhuri, Subhajyoti'
'Uruburo, Christian'

_publ_section_title
;
 Tantalum, Easy as Pi: Understanding Differences in Metal-Imido Bonding
 Towards Improving Ta/Nb Separations
;
_journal_name_full 'Chemical Science'
_journal_paper_doi 10.1039/D2SC01926D
_journal_year 2022
_chemical_absolute_configuration ad
_chemical_formula_moiety 'C38 H54 N5 O5 Ta'
_chemical_formula_sum 'C38 H54 N5 O5 Ta'
_chemical_formula_weight 841.81
_space_group_crystal_system monoclinic
_space_group_IT_number 4
_space_group_name_Hall 'P 2yb'
_space_group_name_H-M_alt 'P 1 21 1'
_atom_sites_solution_hydrogens geom
_atom_sites_solution_primary dual
_audit_creation_date 2021-11-11
_audit_creation_method
;
Olex2 1.5
(compiled 2021.08.20 svn.r13c46975 for OlexSys, GUI svn.r6396)
;
_audit_update_record
;
2022-02-22 deposited with the CCDC.	2022-05-11 downloaded from the CCDC.
;
_cell_angle_alpha 90
_cell_angle_beta 114.466(5)
_cell_angle_gamma 90
_cell_formula_units_Z 2
_cell_length_a 10.8852(4)
_cell_length_b 15.2484(4)
_cell_length_c 12.4719(5)
_cell_measurement_reflns_used 18347
_cell_measurement_temperature 100
_cell_measurement_theta_max 28.2200
_cell_measurement_theta_min 2.4350
_cell_volume 1884.23(14)
_computing_cell_refinement 'CrysAlisPro 1.171.41.115a (Rigaku OD, 2021)'
_computing_data_collection 'CrysAlisPro 1.171.41.115a (Rigaku OD, 2021)'
_computing_data_reduction 'CrysAlisPro 1.171.41.115a (Rigaku OD, 2021)'
_computing_molecular_graphics 'ORTEP-3 (Farrugia, 2012)'
_computing_publication_material 'Olex2 1.5 (Dolomanov et al., 2009)'
_computing_structure_refinement 'SHELXL (Sheldrick, 2015)'
_computing_structure_solution 'SHELXT (Sheldrick, 2018)'
_diffrn_ambient_environment N~2~
_diffrn_ambient_temperature 100
_diffrn_detector 'HPC area detector'
_diffrn_detector_area_resol_mean 10.0
_diffrn_detector_type 'Dectris Pilatus3 R 200K'
_diffrn_measured_fraction_theta_full 0.999
_diffrn_measured_fraction_theta_max 0.997
_diffrn_measurement_details
;
List of Runs (angles in degrees, time in seconds):

  # Type    Start    End  Width  t~exp~   \w     \q     \k     \f   Frames
#--------------------------------------------------------------------------
  1  \w    -67.00  23.00   0.50   60.00    --    6.82 -54.00-165.00  180
  2  \w     -9.00  79.00   0.50   60.00    --    6.82  54.00 -21.00  176
  3  \w     -5.00  22.00   0.50   60.00    --    6.82 -37.00  90.00   54
  4  \w     -8.00  20.00   0.50   60.00    --    6.82  77.00  90.00   56
  5  \w      3.00  30.00   0.50   60.00    --    6.82 -77.00  60.00   54
  6  \w     -1.00  25.00   0.50   60.00    --    6.82  77.00-180.00   52
  7  \w    -22.00  30.00   0.50   60.00    --    6.82 -77.00  90.00  104
  8  \w    -25.00   0.00   0.50   60.00    --   -7.13  77.00-120.00   50
  9  \w    -59.00   9.00   0.50   60.00    --   -7.13 -57.00 150.00  136
 10  \w    -26.00  10.00   0.50   60.00    --   -7.13  77.00 -90.00   72
 11  \w    -25.00  17.00   0.50   60.00    --   -7.13 -77.00   0.00   84
 12  \w    -31.00  25.00   0.50   60.00    --   -7.13  77.00  90.00  112
 13  \w     -5.00  54.00   0.50   60.00    --   -7.13  54.00 -21.00  118
;
_diffrn_measurement_device '\k-geometry diffractometer'
_diffrn_measurement_device_type 'Rigaku XtaLAB Synergy-S'
_diffrn_measurement_method '\w scans'
_diffrn_orient_matrix_type 'CrysAlisPro convention (1999,Acta A55,543-557)'
_diffrn_orient_matrix_UB_11 -0.0407776000
_diffrn_orient_matrix_UB_12 -0.0022110000
_diffrn_orient_matrix_UB_13 0.0319362000
_diffrn_orient_matrix_UB_21 -0.0435969000
_diffrn_orient_matrix_UB_22 -0.0301259000
_diffrn_orient_matrix_UB_23 -0.0418181000
_diffrn_orient_matrix_UB_31 0.0395888000
_diffrn_orient_matrix_UB_32 -0.0353673000
_diffrn_orient_matrix_UB_33 0.0337285000
_diffrn_radiation_monochromator mirror
_diffrn_radiation_probe x-ray
_diffrn_radiation_type 'Mo K\a'
_diffrn_radiation_wavelength 0.71073
_diffrn_reflns_av_R_equivalents 0.0526
_diffrn_reflns_av_unetI/netI 0.0569
_diffrn_reflns_Laue_measured_fraction_full 0.999
_diffrn_reflns_Laue_measured_fraction_max 0.997
_diffrn_reflns_limit_h_max 14
_diffrn_reflns_limit_h_min -14
_diffrn_reflns_limit_k_max 20
_diffrn_reflns_limit_k_min -20
_diffrn_reflns_limit_l_max 16
_diffrn_reflns_limit_l_min -16
_diffrn_reflns_number 35379
_diffrn_reflns_point_group_measured_fraction_full 0.984
_diffrn_reflns_point_group_measured_fraction_max 0.971
_diffrn_reflns_theta_full 25.242
_diffrn_reflns_theta_max 28.315
_diffrn_reflns_theta_min 2.452
_diffrn_source 'micro-focus sealed X-ray tube'
_diffrn_source_type 'PhotonJet (Mo) X-ray Source'
_exptl_absorpt_coefficient_mu 2.965
_exptl_absorpt_correction_T_max 0.09720
_exptl_absorpt_correction_T_min 0.07183
_exptl_absorpt_correction_type multi-scan
_exptl_absorpt_process_details 'SCALE3 ABSPACK'
_exptl_crystal_colour 'light yellow'
_exptl_crystal_density_diffrn 1.484
_exptl_crystal_description needle
_exptl_crystal_F_000 860
_exptl_crystal_size_max 0.53
_exptl_crystal_size_mid 0.02
_exptl_crystal_size_min 0.02
_refine_diff_density_max 2.780
_refine_diff_density_min -1.221
_refine_diff_density_rms 0.108
_refine_ls_abs_structure_details
;
 Refined as an inversion twin.
;
_refine_ls_abs_structure_Flack 0.052(9)
_refine_ls_extinction_method none
_refine_ls_goodness_of_fit_ref 1.027
_refine_ls_hydrogen_treatment constr
_refine_ls_matrix_type full
_refine_ls_number_parameters 455
_refine_ls_number_reflns 9120
_refine_ls_number_restraints 1
_refine_ls_restrained_S_all 1.027
_refine_ls_R_factor_all 0.0440
_refine_ls_R_factor_gt 0.0313
_refine_ls_shift/su_max 0.001
_refine_ls_shift/su_mean 0.000
_refine_ls_structure_factor_coef Fsqd
_refine_ls_weighting_details 'w=1/[\s^2^(Fo^2^)+(0.0231P)^2^+0.4969P] where P=(Fo^2^+2Fc^2^)/3'
_refine_ls_weighting_scheme calc
_refine_ls_wR_factor_gt 0.0556
_refine_ls_wR_factor_ref 0.0582
_reflns_Friedel_coverage 0.880
_reflns_Friedel_fraction_full 0.967
_reflns_Friedel_fraction_max 0.944
_reflns_number_gt 7850
_reflns_number_total 9120
_reflns_threshold_expression 'I > 2\s(I)'
_cod_data_source_file d2sc01926d2.cif
_cod_data_source_block 40533
_cod_original_cell_volume 1884.22(14)
_cod_database_code 1566967
_shelx_shelxl_version_number 2018/3

loop_
_space_group_symop_operation_xyz
'x, y, z'
'-x, y+1/2, -z'

loop_
_atom_site_label
_atom_site_type_symbol
_atom_site_fract_x
_atom_site_fract_y
_atom_site_fract_z
_atom_site_U_iso_or_equiv
_atom_site_adp_type
_atom_site_occupancy
_atom_site_site_symmetry_order
_atom_site_calc_flag
_atom_site_refinement_flags_posn
_atom_site_refinement_flags_adp
_atom_site_refinement_flags_occupancy
_atom_site_disorder_assembly
_atom_site_disorder_group
Ta1 Ta 0.57221(2) 0.49143(2) 0.33164(2) 0.01688(6) Uani 1 1 d . . . . .
O1 O 0.7301(4) 0.5284(2) 0.4692(3) 0.0181(8) Uani 1 1 d . . . . .
O2 O 0.6672(4) 0.5312(2) 0.2344(4) 0.0214(9) Uani 1 1 d . . . . .
O3 O 0.3903(4) 0.4668(2) 0.2227(4) 0.0220(10) Uani 1 1 d . . . . .
O4 O 0.5489(5) 0.3979(3) 0.4395(4) 0.0184(9) Uani 1 1 d . . . . .
O5 O 0.6657(4) 0.2700(3) 0.4755(4) 0.0279(10) Uani 1 1 d . . . . .
N1 N 0.8056(4) 0.4910(8) 0.5831(3) 0.0235(8) Uani 1 1 d . . . . .
N2 N 0.5768(5) 0.6038(3) 0.2201(4) 0.0187(10) Uani 1 1 d . . . . .
N3 N 0.2644(5) 0.4373(3) 0.2258(5) 0.0251(11) Uani 1 1 d . . . . .
N4 N 0.4735(6) 0.5909(3) 0.4178(5) 0.0175(11) Uani 1 1 d . . . . .
N5 N 0.6502(5) 0.3676(3) 0.3250(4) 0.0174(10) Uani 1 1 d . . . . .
C1 C 0.5624(6) 0.6107(4) 0.5455(5) 0.0215(12) Uani 1 1 d . . . . .
H1a H 0.512758 0.651623 0.574940 0.026 Uiso 1 1 calc R U . . .
H1b H 0.643372 0.642110 0.548501 0.026 Uiso 1 1 calc R U . . .
C2 C 0.6096(6) 0.5341(4) 0.6302(5) 0.0228(13) Uani 1 1 d . . . . .
C3 C 0.5402(7) 0.5171(4) 0.7002(6) 0.0283(15) Uani 1 1 d . . . . .
H3 H 0.463248 0.551480 0.689534 0.034 Uiso 1 1 calc R U . . .
C4 C 0.5799(7) 0.4516(4) 0.7846(7) 0.0350(16) Uani 1 1 d . . . . .
H4 H 0.531778 0.442142 0.832038 0.042 Uiso 1 1 calc R U . . .
C5 C 0.6906(7) 0.4000(4) 0.7991(6) 0.0328(15) Uani 1 1 d . . . . .
H5 H 0.719320 0.354920 0.856855 0.039 Uiso 1 1 calc R U . . .
C6 C 0.7581(7) 0.4147(4) 0.7296(6) 0.0267(14) Uani 1 1 d . . . . .
H6 H 0.830819 0.377158 0.737100 0.032 Uiso 1 1 calc R U . . .
C7 C 0.7234(5) 0.4837(7) 0.6473(5) 0.0214(13) Uani 1 1 d . . . . .
C8 C 0.9338(6) 0.5437(4) 0.6396(5) 0.0229(13) Uani 1 1 d . . . . .
C9 C 0.9084(6) 0.6376(4) 0.6663(6) 0.0300(15) Uani 1 1 d . . . . .
H9a H 0.854823 0.668225 0.592520 0.045 Uiso 1 1 calc R U . . .
H9b H 0.994905 0.667858 0.707038 0.045 Uiso 1 1 calc R U . . .
H9c H 0.859176 0.637323 0.716671 0.045 Uiso 1 1 calc R U . . .
C10 C 1.0037(7) 0.5430(4) 0.5567(6) 0.0313(15) Uani 1 1 d . . . . .
H10a H 1.017097 0.482227 0.538194 0.047 Uiso 1 1 calc R U . . .
H10b H 1.091476 0.572232 0.594476 0.047 Uiso 1 1 calc R U . . .
H10c H 0.947832 0.573972 0.483913 0.047 Uiso 1 1 calc R U . . .
C11 C 1.0262(6) 0.4989(9) 0.7544(5) 0.0299(16) Uani 1 1 d . . . . .
H11a H 0.984765 0.501426 0.810665 0.045 Uiso 1 1 calc R U . . .
H11b H 1.113645 0.528923 0.787592 0.045 Uiso 1 1 calc R U . . .
H11c H 1.039555 0.437464 0.738520 0.045 Uiso 1 1 calc R U . . .
C12 C 0.4494(6) 0.6789(3) 0.3547(5) 0.0202(12) Uani 1 1 d . . . . .
H12a H 0.383164 0.671221 0.272060 0.024 Uiso 1 1 calc R U . . .
H12b H 0.410418 0.720361 0.393235 0.024 Uiso 1 1 calc R U . . .
C13 C 0.5779(6) 0.7175(4) 0.3558(5) 0.0228(13) Uani 1 1 d . . . . .
C14 C 0.6348(7) 0.7928(4) 0.4215(6) 0.0259(13) Uani 1 1 d . . . . .
H14 H 0.590136 0.821409 0.462947 0.031 Uiso 1 1 calc R U . . .
C15 C 0.7553(7) 0.8260(4) 0.4268(6) 0.0328(16) Uani 1 1 d . . . . .
H15 H 0.791372 0.878397 0.469518 0.039 Uiso 1 1 calc R U . . .
C16 C 0.8235(7) 0.7833(4) 0.3700(6) 0.0312(15) Uani 1 1 d . . . . .
H16 H 0.907712 0.805277 0.375930 0.037 Uiso 1 1 calc R U . . .
C17 C 0.7692(7) 0.7085(5) 0.3045(6) 0.0261(14) Uani 1 1 d . . . . .
H17 H 0.816860 0.677961 0.267113 0.031 Uiso 1 1 calc R U . . .
C18 C 0.6441(6) 0.6786(4) 0.2940(5) 0.0221(13) Uani 1 1 d . . . . .
C19 C 0.5035(6) 0.6253(4) 0.0879(6) 0.0259(13) Uani 1 1 d . . . . .
C20 C 0.3914(9) 0.6891(6) 0.0704(6) 0.051(2) Uani 1 1 d . . . . .
H20a H 0.326145 0.662003 0.095752 0.077 Uiso 1 1 calc R U . . .
H20b H 0.346039 0.704819 -0.013138 0.077 Uiso 1 1 calc R U . . .
H20c H 0.428817 0.741998 0.117154 0.077 Uiso 1 1 calc R U . . .
C21 C 0.4415(9) 0.5416(5) 0.0198(6) 0.0427(19) Uani 1 1 d . . . . .
H21a H 0.513288 0.499571 0.029057 0.064 Uiso 1 1 calc R U . . .
H21b H 0.391242 0.555571 -0.063813 0.064 Uiso 1 1 calc R U . . .
H21c H 0.380020 0.515893 0.050587 0.064 Uiso 1 1 calc R U . . .
C22 C 0.6015(8) 0.6629(6) 0.0432(7) 0.052(2) Uani 1 1 d . . . . .
H22a H 0.628723 0.721828 0.075918 0.078 Uiso 1 1 calc R U . . .
H22b H 0.558244 0.666335 -0.042976 0.078 Uiso 1 1 calc R U . . .
H22c H 0.681345 0.625155 0.067601 0.078 Uiso 1 1 calc R U . . .
C23 C 0.3380(6) 0.5575(3) 0.4118(5) 0.0192(12) Uani 1 1 d . . . . .
H23a H 0.345844 0.493669 0.427580 0.023 Uiso 1 1 calc R U . . .
H23b H 0.320782 0.585914 0.475616 0.023 Uiso 1 1 calc R U . . .
C24 C 0.2179(6) 0.5732(4) 0.2974(5) 0.0214(12) Uani 1 1 d . . . . .
C25 C 0.1402(6) 0.6489(4) 0.2861(6) 0.0261(13) Uani 1 1 d . . . . .
H25 H 0.164670 0.688486 0.350473 0.031 Uiso 1 1 calc R U . . .
C26 C 0.0282(7) 0.6669(4) 0.1825(7) 0.0323(16) Uani 1 1 d . . . . .
H26 H -0.023638 0.718426 0.175803 0.039 Uiso 1 1 calc R U . . .
C27 C -0.0071(7) 0.6091(4) 0.0893(6) 0.0317(15) Uani 1 1 d . . . . .
H27 H -0.083017 0.621108 0.017665 0.038 Uiso 1 1 calc R U . . .
C28 C 0.0684(7) 0.5332(4) 0.0999(6) 0.0302(15) Uani 1 1 d . . . . .
H28 H 0.043476 0.493843 0.035276 0.036 Uiso 1 1 calc R U . . .
C29 C 0.1798(7) 0.5142(3) 0.2040(6) 0.0253(16) Uani 1 1 d . . . . .
C30 C 0.2157(6) 0.3562(4) 0.1528(6) 0.0278(14) Uani 1 1 d . . . . .
C31 C 0.0797(8) 0.3307(5) 0.1518(7) 0.0367(17) Uani 1 1 d . . . . .
H31a H 0.085495 0.332512 0.232334 0.055 Uiso 1 1 calc R U . . .
H31b H 0.055798 0.271213 0.120154 0.055 Uiso 1 1 calc R U . . .
H31c H 0.010303 0.371908 0.102311 0.055 Uiso 1 1 calc R U . . .
C32 C 0.3177(7) 0.2840(4) 0.2211(6) 0.0285(14) Uani 1 1 d . . . . .
H32a H 0.407452 0.299655 0.226468 0.043 Uiso 1 1 calc R U . . .
H32b H 0.289556 0.228002 0.179552 0.043 Uiso 1 1 calc R U . . .
H32c H 0.320980 0.278634 0.300498 0.043 Uiso 1 1 calc R U . . .
C33 C 0.2125(8) 0.3614(4) 0.0299(6) 0.0347(16) Uani 1 1 d . . . . .
H33a H 0.144847 0.404545 -0.016979 0.052 Uiso 1 1 calc R U . . .
H33b H 0.189261 0.303811 -0.008117 0.052 Uiso 1 1 calc R U . . .
H33c H 0.301515 0.379234 0.035474 0.052 Uiso 1 1 calc R U . . .
C34 C 0.6265(6) 0.3375(4) 0.4185(5) 0.0209(12) Uani 1 1 d . . . . .
C35 C 0.7428(7) 0.3210(5) 0.2849(6) 0.0252(14) Uani 1 1 d . . . . .
C36 C 0.7265(9) 0.3588(4) 0.1668(7) 0.0430(19) Uani 1 1 d . . . . .
H36a H 0.632075 0.353614 0.110217 0.064 Uiso 1 1 calc R U . . .
H36b H 0.784150 0.326408 0.137557 0.064 Uiso 1 1 calc R U . . .
H36c H 0.752861 0.420763 0.176635 0.064 Uiso 1 1 calc R U . . .
C37 C 0.7071(7) 0.2237(4) 0.2663(6) 0.0310(15) Uani 1 1 d . . . . .
H37a H 0.729278 0.195504 0.342755 0.046 Uiso 1 1 calc R U . . .
H37b H 0.758687 0.195861 0.227217 0.046 Uiso 1 1 calc R U . . .
H37c H 0.610314 0.217164 0.217097 0.046 Uiso 1 1 calc R U . . .
C38 C 0.8866(7) 0.3334(6) 0.3764(9) 0.060(3) Uani 1 1 d . . . . .
H38a H 0.909807 0.395869 0.382912 0.090 Uiso 1 1 calc R U . . .
H38b H 0.948621 0.300730 0.352402 0.090 Uiso 1 1 calc R U . . .
H38c H 0.894171 0.311635 0.452786 0.090 Uiso 1 1 calc R U . . .

loop_
_atom_site_aniso_label
_atom_site_aniso_U_11
_atom_site_aniso_U_22
_atom_site_aniso_U_33
_atom_site_aniso_U_23
_atom_site_aniso_U_13
_atom_site_aniso_U_12
Ta1 0.01753(9) 0.01471(8) 0.01981(10) -0.0003(2) 0.00912(7) -0.0001(2)
O1 0.021(2) 0.0182(17) 0.011(2) 0.0051(14) 0.0025(18) 0.0040(14)
O2 0.017(2) 0.0215(18) 0.027(2) 0.0059(16) 0.0109(19) 0.0071(15)
O3 0.019(2) 0.019(2) 0.025(2) -0.0037(13) 0.0052(18) -0.0002(13)
O4 0.019(2) 0.018(2) 0.019(2) -0.0015(16) 0.008(2) -0.0004(18)
O5 0.032(3) 0.020(2) 0.030(3) 0.0075(17) 0.011(2) 0.0044(17)
N1 0.023(2) 0.0248(19) 0.019(2) -0.002(5) 0.0062(17) 0.000(5)
N2 0.018(3) 0.019(2) 0.018(3) 0.0027(18) 0.006(2) 0.0004(18)
N3 0.022(3) 0.025(3) 0.023(3) -0.004(2) 0.004(2) -0.002(2)
N4 0.020(3) 0.014(2) 0.018(3) 0.0022(18) 0.008(2) -0.001(2)
N5 0.018(3) 0.019(2) 0.018(3) 0.0041(19) 0.010(2) 0.0018(18)
C1 0.026(3) 0.018(3) 0.020(3) -0.004(2) 0.009(3) -0.001(2)
C2 0.028(4) 0.021(3) 0.015(3) -0.003(2) 0.004(3) -0.004(2)
C3 0.031(4) 0.032(4) 0.028(4) -0.002(2) 0.019(3) 0.000(2)
C4 0.041(4) 0.037(3) 0.034(4) 0.004(3) 0.023(4) -0.004(3)
C5 0.041(4) 0.028(3) 0.027(4) 0.009(3) 0.011(3) -0.003(3)
C6 0.030(4) 0.021(3) 0.025(3) 0.001(2) 0.007(3) -0.001(2)
C7 0.025(3) 0.019(4) 0.017(2) -0.006(3) 0.004(2) -0.005(3)
C8 0.020(3) 0.018(3) 0.024(4) 0.001(2) 0.002(3) 0.001(2)
C9 0.022(4) 0.022(3) 0.036(4) -0.005(3) 0.003(3) -0.005(2)
C10 0.019(3) 0.036(4) 0.039(4) -0.004(3) 0.012(3) -0.007(3)
C11 0.025(3) 0.031(5) 0.020(3) 0.008(4) -0.005(2) 0.003(4)
C12 0.023(3) 0.016(3) 0.023(3) 0.004(2) 0.011(3) 0.004(2)
C13 0.023(3) 0.020(3) 0.024(4) 0.007(2) 0.009(3) 0.004(2)
C14 0.033(4) 0.018(3) 0.024(3) 0.001(2) 0.010(3) 0.000(2)
C15 0.038(4) 0.021(3) 0.033(4) 0.002(3) 0.008(3) -0.011(3)
C16 0.024(3) 0.032(3) 0.034(4) 0.007(3) 0.008(3) -0.009(3)
C17 0.028(4) 0.026(4) 0.025(4) 0.009(3) 0.011(3) -0.002(3)
C18 0.025(4) 0.018(3) 0.022(3) 0.005(2) 0.008(3) -0.002(2)
C19 0.030(4) 0.026(3) 0.021(3) 0.006(2) 0.010(3) 0.004(2)
C20 0.062(6) 0.072(5) 0.014(4) 0.015(3) 0.010(4) 0.042(4)
C21 0.056(5) 0.044(4) 0.017(4) 0.000(3) 0.005(4) -0.010(3)
C22 0.040(5) 0.088(6) 0.026(4) 0.014(4) 0.012(4) -0.014(4)
C23 0.019(3) 0.021(3) 0.022(3) -0.001(2) 0.014(3) 0.002(2)
C24 0.020(3) 0.024(3) 0.025(3) 0.002(2) 0.015(3) 0.002(2)
C25 0.029(4) 0.024(3) 0.032(4) -0.003(2) 0.019(3) 0.002(2)
C26 0.024(4) 0.032(4) 0.045(5) 0.003(3) 0.018(3) 0.007(3)
C27 0.027(4) 0.036(4) 0.029(4) 0.007(3) 0.009(3) 0.007(3)
C28 0.031(4) 0.031(3) 0.030(4) -0.004(3) 0.014(3) 0.002(3)
C29 0.024(3) 0.033(4) 0.019(3) 0.002(2) 0.009(3) 0.001(2)
C30 0.025(3) 0.026(3) 0.029(4) -0.005(2) 0.008(3) -0.003(2)
C31 0.030(4) 0.034(4) 0.044(5) 0.001(3) 0.013(4) 0.003(3)
C32 0.027(4) 0.022(3) 0.031(4) -0.002(2) 0.006(3) -0.001(2)
C33 0.041(4) 0.032(3) 0.025(4) -0.006(3) 0.008(3) -0.005(3)
C34 0.019(3) 0.022(3) 0.019(3) -0.001(2) 0.005(3) -0.004(2)
C35 0.022(4) 0.025(3) 0.029(4) -0.008(3) 0.011(3) -0.001(3)
C36 0.071(6) 0.024(3) 0.054(5) -0.003(3) 0.047(5) 0.004(3)
C37 0.037(4) 0.026(3) 0.031(4) -0.002(3) 0.015(3) 0.006(3)
C38 0.019(4) 0.081(6) 0.073(7) -0.046(5) 0.013(4) 0.000(4)

loop_
_atom_type_symbol
_atom_type_description
_atom_type_scat_dispersion_real
_atom_type_scat_dispersion_imag
_atom_type_scat_source
C C 0.0033 0.0016 'International Tables Vol C Tables 4.2.6.8 and 6.1.1.4'
H H 0.0000 0.0000 'International Tables Vol C Tables 4.2.6.8 and 6.1.1.4'
N N 0.0061 0.0033 'International Tables Vol C Tables 4.2.6.8 and 6.1.1.4'
O O 0.0106 0.0060 'International Tables Vol C Tables 4.2.6.8 and 6.1.1.4'
Ta Ta -0.7052 6.5227 'International Tables Vol C Tables 4.2.6.8 and 6.1.1.4'

loop_
_geom_angle_atom_site_label_1
_geom_angle_atom_site_label_2
_geom_angle_atom_site_label_3
_geom_angle
_geom_angle_site_symmetry_1
_geom_angle_site_symmetry_3
_geom_angle_publ_flag
O1 Ta1 O2 87.54(17) . . ?
O1 Ta1 O4 85.81(16) . . ?
O1 Ta1 N2 95.06(16) . . ?
O1 Ta1 N4 79.30(18) . . ?
O1 Ta1 N5 94.13(17) . . ?
O1 Ta1 C34 85.82(16) . . ?
O2 Ta1 O4 148.36(16) . . ?
O2 Ta1 N2 39.59(16) . . ?
O2 Ta1 N4 122.14(15) . . ?
O2 Ta1 N5 85.94(16) . . ?
O2 Ta1 C34 116.94(17) . . ?
O3 Ta1 O1 163.44(16) . . ?
O3 Ta1 O2 105.85(17) . . ?
O3 Ta1 O4 87.49(17) . . ?
O3 Ta1 N2 89.54(17) . . ?
O3 Ta1 N4 85.23(17) . . ?
O3 Ta1 N5 96.46(17) . . ?
O3 Ta1 C34 96.34(16) . . ?
O4 Ta1 N2 172.03(17) . . ?
O4 Ta1 N4 86.85(15) . . ?
O4 Ta1 N5 63.79(16) . . ?
O4 Ta1 C34 31.72(18) . . ?
N2 Ta1 N4 85.53(17) . . ?
N2 Ta1 C34 156.21(18) . . ?
N4 Ta1 C34 117.86(18) . . ?
N5 Ta1 N2 123.96(17) . . ?
N5 Ta1 N4 150.41(17) . . ?
N5 Ta1 C34 32.55(18) . . ?
N1 O1 Ta1 134.0(4) . . ?
N2 O2 Ta1 79.0(3) . . ?
N3 O3 Ta1 138.4(3) . . ?
C34 O4 Ta1 95.2(3) . . ?
O1 N1 C8 106.9(7) . . ?
C7 N1 O1 110.6(5) . . ?
C7 N1 C8 116.9(6) . . ?
O2 N2 Ta1 61.4(2) . . ?
O2 N2 C18 112.6(4) . . ?
O2 N2 C19 108.7(4) . . ?
C18 N2 Ta1 110.1(3) . . ?
C18 N2 C19 114.3(4) . . ?
C19 N2 Ta1 134.3(4) . . ?
O3 N3 C30 109.9(4) . . ?
C29 N3 O3 106.1(4) . . ?
C29 N3 C30 121.2(5) . . ?
C1 N4 Ta1 113.3(4) . . ?
C1 N4 C12 105.4(4) . . ?
C1 N4 C23 107.5(4) . . ?
C12 N4 Ta1 110.2(3) . . ?
C12 N4 C23 108.1(5) . . ?
C23 N4 Ta1 112.0(3) . . ?
C34 N5 Ta1 92.7(3) . . ?
C34 N5 C35 121.4(5) . . ?
C35 N5 Ta1 142.5(4) . . ?
N4 C1 C2 117.7(4) . . ?
C3 C2 C1 117.7(5) . . ?
C3 C2 C7 118.5(6) . . ?
C7 C2 C1 123.7(6) . . ?
C4 C3 C2 122.1(6) . . ?
C3 C4 C5 119.3(6) . . ?
C6 C5 C4 119.3(6) . . ?
C5 C6 C7 122.2(6) . . ?
C2 C7 N1 126.2(8) . . ?
C2 C7 C6 118.4(5) . . ?
C6 C7 N1 115.2(7) . . ?
N1 C8 C9 112.8(6) . . ?
N1 C8 C10 107.9(5) . . ?
N1 C8 C11 108.7(7) . . ?
C9 C8 C11 108.9(7) . . ?
C10 C8 C9 110.2(5) . . ?
C10 C8 C11 108.3(5) . . ?
C13 C12 N4 112.2(5) . . ?
C14 C13 C12 120.6(5) . . ?
C18 C13 C12 121.3(5) . . ?
C18 C13 C14 118.1(6) . . ?
C15 C14 C13 120.7(6) . . ?
C14 C15 C16 120.2(6) . . ?
C15 C16 C17 120.1(6) . . ?
C16 C17 C18 119.1(6) . . ?
C13 C18 N2 116.4(5) . . ?
C13 C18 C17 121.5(6) . . ?
C17 C18 N2 122.1(6) . . ?
C20 C19 N2 108.8(5) . . ?
C20 C19 C21 108.3(6) . . ?
C20 C19 C22 110.9(6) . . ?
C21 C19 N2 109.3(5) . . ?
C22 C19 N2 110.2(5) . . ?
C22 C19 C21 109.3(6) . . ?
C24 C23 N4 115.8(5) . . ?
C25 C24 C23 118.5(5) . . ?
C29 C24 C23 122.2(5) . . ?
C29 C24 C25 119.3(6) . . ?
C26 C25 C24 121.1(6) . . ?
C27 C26 C25 119.2(6) . . ?
C26 C27 C28 120.2(7) . . ?
C29 C28 C27 120.9(6) . . ?
C24 C29 N3 114.9(6) . . ?
C24 C29 C28 119.3(5) . . ?
C28 C29 N3 125.8(5) . . ?
N3 C30 C31 108.3(5) . . ?
N3 C30 C32 105.1(5) . . ?
N3 C30 C33 115.1(5) . . ?
C31 C30 C32 107.3(5) . . ?
C33 C30 C31 112.8(6) . . ?
C33 C30 C32 107.7(5) . . ?
O4 C34 Ta1 53.1(3) . . ?
O4 C34 N5 106.8(5) . . ?
O5 C34 Ta1 170.2(5) . . ?
O5 C34 O4 124.0(5) . . ?
O5 C34 N5 129.2(5) . . ?
N5 C34 Ta1 54.8(3) . . ?
N5 C35 C36 108.8(6) . . ?
N5 C35 C37 110.6(5) . . ?
N5 C35 C38 108.7(5) . . ?
C36 C35 C37 107.5(5) . . ?
C38 C35 C36 110.5(7) . . ?
C38 C35 C37 110.7(7) . . ?

loop_
_geom_bond_atom_site_label_1
_geom_bond_atom_site_label_2
_geom_bond_distance
_geom_bond_site_symmetry_2
_geom_bond_publ_flag
Ta1 O1 1.942(4) . ?
Ta1 O2 1.986(4) . ?
Ta1 O3 1.918(4) . ?
Ta1 O4 2.048(4) . ?
Ta1 N2 2.220(4) . ?
Ta1 N4 2.358(5) . ?
Ta1 N5 2.086(4) . ?
Ta1 C34 2.550(6) . ?
O1 N1 1.432(7) . ?
O2 N2 1.441(6) . ?
O3 N3 1.457(7) . ?
O4 C34 1.346(7) . ?
O5 C34 1.223(7) . ?
N1 C7 1.431(7) . ?
N1 C8 1.509(9) . ?
N2 C18 1.459(7) . ?
N2 C19 1.541(8) . ?
N3 C29 1.447(7) . ?
N3 C30 1.496(8) . ?
N4 C1 1.513(8) . ?
N4 C12 1.523(7) . ?
N4 C23 1.533(8) . ?
N5 C34 1.374(7) . ?
N5 C35 1.480(8) . ?
C1 C2 1.515(8) . ?
C2 C3 1.395(9) . ?
C2 C7 1.397(10) . ?
C3 C4 1.383(9) . ?
C4 C5 1.387(10) . ?
C5 C6 1.367(9) . ?
C6 C7 1.407(11) . ?
C8 C9 1.521(8) . ?
C8 C10 1.516(9) . ?
C8 C11 1.529(9) . ?
C12 C13 1.512(8) . ?
C13 C14 1.397(8) . ?
C13 C18 1.387(8) . ?
C14 C15 1.382(9) . ?
C15 C16 1.383(10) . ?
C16 C17 1.385(10) . ?
C17 C18 1.390(9) . ?
C19 C20 1.505(9) . ?
C19 C21 1.526(9) . ?
C19 C22 1.507(9) . ?
C23 C24 1.502(9) . ?
C24 C25 1.404(8) . ?
C24 C29 1.391(8) . ?
C25 C26 1.388(10) . ?
C26 C27 1.381(10) . ?
C27 C28 1.394(9) . ?
C28 C29 1.391(10) . ?
C30 C31 1.526(10) . ?
C30 C32 1.545(9) . ?
C30 C33 1.522(9) . ?
C35 C36 1.522(10) . ?
C35 C37 1.528(9) . ?
C35 C38 1.519(10) . ?
